data_7204318
loop_
_publ_author_name
'Sugahara, Masakatsu'
'Moritani, Yasunori'
'Kuroda, Tooru'
'Kondo, Kazuhiko'
'Ukita, Tatsuzo'

_publ_section_title
;
 Synthetic and mechanistic study of the acid-promoted aromatisation of
 the Diels--Alder adduct:
 6,7-dimethoxy-1-(4-pyridyl)-1,4-epoxytetrahydronaphthalene-2,3-dicarboxylate
;
_journal_issue 6
_journal_name_full 'Journal of the Chemical Society, Perkin Transactions 1'
_journal_page_first 768
_journal_paper_doi 10.1039/b110265f
_journal_year 2002
_chemical_formula_sum 'C21 H21 N O7'
_chemical_formula_weight 399.39
_chemical_name_systematic
; 
1,4-Epoxynaphthalene-2,3-dicarboxylic acid, 1-(4-pyridyl)-
1,2,3,4-tetrahydro-6,7-dimethoxy-, dimethyl ester, (1beta, 2alpha ,
3alpha , 4beta)-rel- (9CI)
;
_space_group_IT_number 15
_symmetry_cell_setting monoclinic
_symmetry_space_group_name_Hall '-C 2yc'
_symmetry_space_group_name_H-M 'C 1 2/c 1'
_atom_sites_solution_hydrogens geom
_atom_sites_solution_primary direct
_atom_sites_solution_secondary difmap
_audit_creation_method SHELXL-97
_cell_angle_alpha 90.00
_cell_angle_beta 98.73(1)
_cell_angle_gamma 90.00
_cell_formula_units_Z 8
_cell_length_a 34.619(2)
_cell_length_b 6.874(2)
_cell_length_c 16.426(2)
_cell_measurement_reflns_used 25
_cell_measurement_temperature 293
_cell_measurement_theta_max 45
_cell_measurement_theta_min 35
_cell_volume 3863.6(12)
_computing_cell_refinement 'Rigaku/MSC AFC5R software 1992'
_computing_data_collection 'Rigaku/MSC AFC5R software 1992'
_computing_data_reduction 'Rigaku/MSC AFC5R software 1992'
_computing_structure_refinement 'SHELXL-97 (Sheldrick, 1997)'
_computing_structure_solution 'SHELXS-97 (Sheldrick, 1990)'
_diffrn_ambient_temperature 293
_diffrn_measured_fraction_theta_full 1.000
_diffrn_measured_fraction_theta_max 1.000
_diffrn_measurement_device_type 'Rigaku AFC5R diffractometer'
_diffrn_measurement_method ot
_diffrn_radiation_monochromator graphite
_diffrn_radiation_source 'nomal-focus rotating anode'
_diffrn_radiation_type CuK\a
_diffrn_radiation_wavelength 1.54178
_diffrn_reflns_av_R_equivalents 0.0103
_diffrn_reflns_av_sigmaI/netI 0.0112
_diffrn_reflns_limit_h_max 40
_diffrn_reflns_limit_h_min 0
_diffrn_reflns_limit_k_max 8
_diffrn_reflns_limit_k_min 0
_diffrn_reflns_limit_l_max 19
_diffrn_reflns_limit_l_min -19
_diffrn_reflns_number 3345
_diffrn_reflns_theta_full 65.07
_diffrn_reflns_theta_max 65.07
_diffrn_reflns_theta_min 2.58
_diffrn_standards_decay_% 0.0
_diffrn_standards_interval_count 200
_diffrn_standards_number 3
_exptl_absorpt_coefficient_mu 0.870
_exptl_absorpt_correction_type none
_exptl_crystal_colour colorless
_exptl_crystal_density_diffrn 1.373
_exptl_crystal_density_method 'not measured'
_exptl_crystal_description prism
_exptl_crystal_F_000 1680
_exptl_crystal_size_max 0.3
_exptl_crystal_size_mid 0.3
_exptl_crystal_size_min 0.3
_refine_diff_density_max 0.339
_refine_diff_density_min -0.377
_refine_diff_density_rms 0.046
_refine_ls_extinction_coef 0.0021(3)
_refine_ls_extinction_expression Fc^*^=kFc[1+0.001xFc^2^\l^3^/sin(2\q)]^-1/4^
_refine_ls_extinction_method SHELXL
_refine_ls_goodness_of_fit_ref 1.539
_refine_ls_hydrogen_treatment noref
_refine_ls_matrix_type full
_refine_ls_number_parameters 263
_refine_ls_number_reflns 3288
_refine_ls_number_restraints 0
_refine_ls_restrained_S_all 1.539
_refine_ls_R_factor_all 0.0492
_refine_ls_R_factor_gt 0.0448
_refine_ls_shift/su_max 0.017
_refine_ls_shift/su_mean 0.003
_refine_ls_structure_factor_coef Fsqd
_refine_ls_weighting_details 'calc w=1/[\s^2^(Fo^2^)+(0.1000P)^2^+0.0000P] where P=(Fo^2^+2Fc^2^)/3'
_refine_ls_weighting_scheme calc
_refine_ls_wR_factor_gt 0.1740
_refine_ls_wR_factor_ref 0.1788
_reflns_number_gt 2972
_reflns_number_total 3288
_reflns_threshold_expression >2sigma(I)
_cod_data_source_file b110265f.txt
_cod_data_source_block compound2
_cod_depositor_comments
;
The following automatic conversions were performed:
'_symmetry_cell_setting' value 'MONOCLINIC' changed to 'monoclinic'
according to '/home/saulius/struct/CIF-dictionaries/cif_core.dic'
dictionary named 'cif_core.dic' version 2.4.1 from 2010-06-29.

Automatic conversion script
Id: cif_fix_enum 1527 2010-12-29 10:47:43Z saulius 
;
_cod_original_cell_volume 3863.7(10)
_cod_original_sg_symbol_H-M C2/c
_cod_database_code 7204318

loop_
_symmetry_equiv_pos_as_xyz
'x, y, z'
'-x, y, -z+1/2'
'x+1/2, y+1/2, z'
'-x+1/2, y+1/2, -z+1/2'
'-x, -y, -z'
'x, -y, z-1/2'
'-x+1/2, -y+1/2, -z'
'x+1/2, -y+1/2, z-1/2'

loop_
_atom_site_label
_atom_site_type_symbol
_atom_site_fract_x
_atom_site_fract_y
_atom_site_fract_z
_atom_site_U_iso_or_equiv
_atom_site_adp_type
_atom_site_occupancy
_atom_site_symmetry_multiplicity
_atom_site_calc_flag
_atom_site_refinement_flags
_atom_site_disorder_assembly
_atom_site_disorder_group
O11 O -0.40266(4) -0.16650(18) 0.00722(8) 0.0442(4) Uani 1 1 d . . .
O13 O -0.35376(6) 0.1465(3) -0.19351(15) 0.0950(8) Uani 1 1 d . . .
O14 O -0.32795(4) -0.1462(2) -0.17310(10) 0.0560(4) Uani 1 1 d . . .
O17 O -0.40334(6) 0.4035(2) -0.09869(10) 0.0749(6) Uani 1 1 d . . .
O18 O -0.43643(5) 0.2598(2) -0.20801(10) 0.0638(5) Uani 1 1 d . . .
O26 O -0.29580(4) 0.4534(2) 0.13939(9) 0.0543(4) Uani 1 1 d . . .
O28 O -0.24934(4) 0.1910(2) 0.10039(9) 0.0527(4) Uani 1 1 d . . .
N23 N -0.49956(5) 0.2140(3) 0.13676(11) 0.0523(5) Uani 1 1 d . . .
C1 C -0.36916(5) -0.1771(3) -0.03483(11) 0.0414(4) Uani 1 1 d . . .
C2 C -0.38613(5) -0.0921(3) -0.12104(11) 0.0415(5) Uani 1 1 d . . .
C3 C -0.41632(5) 0.0574(3) -0.09657(11) 0.0395(4) Uani 1 1 d . . .
C4 C -0.40854(5) 0.0430(3) -0.00101(11) 0.0396(4) Uani 1 1 d . . .
C5 C -0.36773(5) 0.1156(3) 0.03159(10) 0.0375(4) Uani 1 1 d . . .
C6 C -0.35377(5) 0.2823(3) 0.07378(11) 0.0393(4) Uani 1 1 d . . .
C7 C -0.31372(5) 0.3004(3) 0.09591(11) 0.0406(4) Uani 1 1 d . . .
C8 C -0.28803(5) 0.1556(3) 0.07423(11) 0.0412(4) Uani 1 1 d . . .
C9 C -0.30256(5) -0.0067(3) 0.03061(11) 0.0409(4) Uani 1 1 d . . .
C10 C -0.34276(5) -0.0259(3) 0.01076(11) 0.0385(4) Uani 1 1 d . . .
C12 C -0.35516(6) -0.0142(3) -0.16705(11) 0.0445(5) Uani 1 1 d . . .
C15 C -0.29561(7) -0.0849(3) -0.21278(15) 0.0601(6) Uani 1 1 d . . .
C16 C -0.41616(5) 0.2594(3) -0.13266(12) 0.0433(5) Uani 1 1 d . . .
C19 C -0.43879(10) 0.4427(4) -0.25160(18) 0.0832(9) Uani 1 1 d . . .
C20 C -0.44077(5) 0.1067(3) 0.04540(11) 0.0407(4) Uani 1 1 d . . .
C21 C -0.47230(6) 0.2180(3) 0.01092(12) 0.0480(5) Uani 1 1 d . . .
C22 C -0.50067(6) 0.2669(3) 0.05866(14) 0.0511(5) Uani 1 1 d . . .
C24 C -0.46878(6) 0.1072(4) 0.16908(13) 0.0551(5) Uani 1 1 d . . .
C25 C -0.43926(6) 0.0514(3) 0.12697(13) 0.0507(5) Uani 1 1 d . . .
C27 C -0.31950(7) 0.5804(3) 0.17889(15) 0.0570(6) Uani 1 1 d . . .
C29 C -0.22230(6) 0.0469(3) 0.08400(15) 0.0580(6) Uani 1 1 d . . .
H30 H -0.3579 -0.3033 -0.0363 0.050 Uiso 1 1 d . . .
H31 H -0.3999 -0.1917 -0.1529 0.049 Uiso 1 1 d . . .
H32 H -0.4415 0.0045 -0.1140 0.047 Uiso 1 1 d . . .
H33 H -0.3710 0.3803 0.0866 0.047 Uiso 1 1 d . . .
H34 H -0.2857 -0.1032 0.0141 0.049 Uiso 1 1 d . . .
H35 H -0.3052 -0.0211 -0.2632 0.073 Uiso 1 1 d . . .
H36 H -0.2806 -0.1950 -0.2237 0.073 Uiso 1 1 d . . .
H37 H -0.2795 0.0026 -0.1778 0.073 Uiso 1 1 d . . .
H38 H -0.4495 0.5398 -0.2202 0.102 Uiso 1 1 d . . .
H39 H -0.4545 0.4297 -0.3036 0.102 Uiso 1 1 d . . .
H40 H -0.4130 0.4826 -0.2594 0.102 Uiso 1 1 d . . .
H41 H -0.4745 0.2599 -0.0446 0.056 Uiso 1 1 d . . .
H42 H -0.5221 0.3427 0.0340 0.062 Uiso 1 1 d . . .
H43 H -0.4674 0.0672 0.2246 0.067 Uiso 1 1 d . . .
H44 H -0.4181 -0.0241 0.1530 0.060 Uiso 1 1 d . . .
H45 H -0.3346 0.5063 0.2115 0.070 Uiso 1 1 d . . .
H46 H -0.3034 0.6687 0.2132 0.070 Uiso 1 1 d . . .
H47 H -0.3365 0.6512 0.1385 0.070 Uiso 1 1 d . . .
H48 H -0.2273 -0.0712 0.1108 0.070 Uiso 1 1 d . . .
H49 H -0.1964 0.0890 0.1034 0.070 Uiso 1 1 d . . .
H50 H -0.2250 0.0244 0.0261 0.070 Uiso 1 1 d . . .

loop_
_atom_site_aniso_label
_atom_site_aniso_U_11
_atom_site_aniso_U_22
_atom_site_aniso_U_33
_atom_site_aniso_U_23
_atom_site_aniso_U_13
_atom_site_aniso_U_12
O11 0.0486(7) 0.0347(7) 0.0508(7) 0.0022(5) 0.0121(6) -0.0070(5)
O13 0.0886(13) 0.0701(12) 0.1412(19) 0.0510(12) 0.0655(13) 0.0244(10)
O14 0.0627(9) 0.0418(8) 0.0692(9) 0.0018(7) 0.0282(7) 0.0013(6)
O17 0.1158(14) 0.0432(9) 0.0583(10) 0.0023(7) -0.0104(9) -0.0260(9)
O18 0.0785(11) 0.0489(9) 0.0553(9) 0.0072(7) -0.0176(8) -0.0048(7)
O26 0.0450(7) 0.0523(9) 0.0652(9) -0.0253(7) 0.0074(6) -0.0074(6)
O28 0.0350(7) 0.0587(9) 0.0626(9) -0.0130(7) 0.0011(6) 0.0003(6)
N23 0.0426(9) 0.0575(10) 0.0586(10) -0.0040(8) 0.0127(7) -0.0061(8)
C1 0.0459(10) 0.0320(9) 0.0469(10) -0.0011(7) 0.0092(8) -0.0034(7)
C2 0.0456(10) 0.0354(9) 0.0427(10) -0.0068(7) 0.0045(8) -0.0095(7)
C3 0.0392(9) 0.0374(10) 0.0411(10) -0.0030(7) 0.0034(7) -0.0094(7)
C4 0.0409(9) 0.0349(9) 0.0429(10) 0.0006(7) 0.0058(7) -0.0069(7)
C5 0.0389(9) 0.0382(9) 0.0350(8) 0.0017(7) 0.0036(7) -0.0023(7)
C6 0.0398(9) 0.0376(9) 0.0411(9) -0.0041(7) 0.0074(7) 0.0009(7)
C7 0.0407(9) 0.0408(10) 0.0402(9) -0.0067(7) 0.0056(7) -0.0041(7)
C8 0.0382(9) 0.0461(10) 0.0387(9) -0.0007(7) 0.0041(7) -0.0005(7)
C9 0.0437(10) 0.0385(9) 0.0406(9) -0.0003(7) 0.0074(7) 0.0041(8)
C10 0.0438(9) 0.0341(9) 0.0379(9) 0.0013(7) 0.0076(7) 0.0000(7)
C12 0.0501(10) 0.0418(10) 0.0412(9) -0.0006(8) 0.0054(8) -0.0039(8)
C15 0.0626(13) 0.0556(13) 0.0668(14) -0.0014(10) 0.0258(11) -0.0022(10)
C16 0.0452(10) 0.0411(10) 0.0431(9) -0.0001(8) 0.0044(7) -0.0042(8)
C19 0.112(2) 0.0602(15) 0.0695(16) 0.0218(13) -0.0130(15) 0.0065(15)
C20 0.0365(9) 0.0402(9) 0.0454(10) -0.0019(7) 0.0059(7) -0.0088(7)
C21 0.0462(10) 0.0456(11) 0.0524(11) 0.0068(8) 0.0081(8) -0.0025(8)
C22 0.0425(10) 0.0458(11) 0.0648(12) 0.0039(9) 0.0081(9) 0.0012(8)
C24 0.0474(11) 0.0724(14) 0.0463(11) 0.0045(10) 0.0094(8) -0.0013(10)
C25 0.0410(9) 0.0635(13) 0.0475(11) 0.0051(9) 0.0066(8) 0.0015(9)
C27 0.0590(12) 0.0500(12) 0.0614(13) -0.0199(10) 0.0068(10) -0.0008(9)
C29 0.0415(10) 0.0589(13) 0.0720(14) 0.0042(11) 0.0038(9) 0.0078(9)

loop_
_atom_type_symbol
_atom_type_description
_atom_type_scat_dispersion_real
_atom_type_scat_dispersion_imag
_atom_type_scat_source
C C 0.0181 0.0091 'International Tables Vol C Tables 4.2.6.8 and 6.1.1.4'
H H 0.0000 0.0000 'International Tables Vol C Tables 4.2.6.8 and 6.1.1.4'
O O 0.0492 0.0322 'International Tables Vol C Tables 4.2.6.8 and 6.1.1.4'
N N 0.0311 0.0180 'International Tables Vol C Tables 4.2.6.8 and 6.1.1.4'

loop_
_geom_angle_atom_site_label_1
_geom_angle_atom_site_label_2
_geom_angle_atom_site_label_3
_geom_angle
_geom_angle_site_symmetry_1
_geom_angle_site_symmetry_3
_geom_angle_publ_flag
C1 O11 C4 96.72(13) . . ?
C12 O14 C15 116.37(16) . . ?
C16 O18 C19 116.54(18) . . ?
C7 O26 C27 117.63(15) . . ?
C8 O28 C29 117.43(16) . . ?
C22 N23 C24 116.04(17) . . ?
O11 C1 C10 101.46(14) . . ?
O11 C1 C2 101.33(14) . . ?
C10 C1 C2 108.00(14) . . ?
C12 C2 C3 116.89(15) . . ?
C12 C2 C1 113.01(15) . . ?
C3 C2 C1 100.80(14) . . ?
C16 C3 C4 116.41(14) . . ?
C16 C3 C2 117.49(15) . . ?
C4 C3 C2 101.41(14) . . ?
O11 C4 C20 110.11(14) . . ?
O11 C4 C5 100.54(14) . . ?
C20 C4 C5 116.51(14) . . ?
O11 C4 C3 99.04(13) . . ?
C20 C4 C3 117.61(15) . . ?
C5 C4 C3 110.15(13) . . ?
C10 C5 C6 121.52(16) . . ?
C10 C5 C4 105.40(15) . . ?
C6 C5 C4 133.08(16) . . ?
C7 C6 C5 117.68(16) . . ?
O26 C7 C6 124.31(16) . . ?
O26 C7 C8 114.83(16) . . ?
C6 C7 C8 120.85(16) . . ?
O28 C8 C9 124.79(17) . . ?
O28 C8 C7 114.80(16) . . ?
C9 C8 C7 120.41(16) . . ?
C8 C9 C10 118.24(16) . . ?
C5 C10 C9 121.27(17) . . ?
C5 C10 C1 104.73(15) . . ?
C9 C10 C1 133.98(17) . . ?
O13 C12 O14 122.69(19) . . ?
O13 C12 C2 125.90(19) . . ?
O14 C12 C2 111.38(16) . . ?
O17 C16 O18 122.87(19) . . ?
O17 C16 C3 127.22(17) . . ?
O18 C16 C3 109.59(15) . . ?
C21 C20 C25 117.36(18) . . ?
C21 C20 C4 123.54(16) . . ?
C25 C20 C4 119.10(17) . . ?
C20 C21 C22 119.03(18) . . ?
N23 C22 C21 124.05(19) . . ?
N23 C24 C25 124.27(19) . . ?
C24 C25 C20 119.25(19) . . ?

loop_
_geom_bond_atom_site_label_1
_geom_bond_atom_site_label_2
_geom_bond_distance
_geom_bond_site_symmetry_2
_geom_bond_publ_flag
O11 C1 1.439(2) . ?
O11 C4 1.457(2) . ?
O13 C12 1.191(3) . ?
O14 C12 1.323(2) . ?
O14 C15 1.441(3) . ?
O17 C16 1.189(2) . ?
O18 C16 1.327(2) . ?
O18 C19 1.443(3) . ?
O26 C7 1.366(2) . ?
O26 C27 1.420(2) . ?
O28 C8 1.365(2) . ?
O28 C29 1.417(3) . ?
N23 C22 1.329(3) . ?
N23 C24 1.336(3) . ?
C1 C10 1.506(3) . ?
C1 C2 1.562(3) . ?
C2 C12 1.501(3) . ?
C2 C3 1.561(3) . ?
C3 C16 1.510(3) . ?
C3 C4 1.555(2) . ?
C4 C20 1.509(2) . ?
C4 C5 1.518(2) . ?
C5 C10 1.379(3) . ?
C5 C6 1.388(3) . ?
C6 C7 1.384(3) . ?
C7 C8 1.416(3) . ?
C8 C9 1.379(3) . ?
C9 C10 1.387(3) . ?
C20 C21 1.382(3) . ?
C20 C25 1.386(3) . ?
C21 C22 1.388(3) . ?
C24 C25 1.373(3) . ?
